data_4078117
loop_
_publ_author_name
'Wang, Sunewang Rixin'
'Xie, Zuowei'

_publ_section_title
;
 Reaction of Carboryne with Alkylbenzenes
;
_journal_issue 8
_journal_name_full Organometallics
_journal_page_first 3316
_journal_paper_doi 10.1021/om300129t
_journal_volume 31
_journal_year 2012
_chemical_formula_sum 'C9 H18 B10'
_chemical_formula_weight 234.33
_chemical_name_systematic
; 
 ? 
;
_space_group_IT_number 14
_symmetry_cell_setting monoclinic
_symmetry_space_group_name_Hall '-P 2yn'
_symmetry_space_group_name_H-M 'P 1 21/n 1'
_atom_sites_solution_hydrogens geom
_atom_sites_solution_primary direct
_atom_sites_solution_secondary difmap
_audit_creation_method SHELXL-97
_cell_angle_alpha 90.00
_cell_angle_beta 90.659(2)
_cell_angle_gamma 90.00
_cell_formula_units_Z 4
_cell_length_a 7.8518(8)
_cell_length_b 11.1980(12)
_cell_length_c 15.7007(16)
_cell_measurement_reflns_used 703
_cell_measurement_temperature 296(2)
_cell_measurement_theta_max 15
_cell_measurement_theta_min 15
_cell_volume 1380.4(2)
_computing_cell_refinement 'BRUKER KAPPA APEXII DUO DIFFRACTOMETER'
_computing_data_collection 'BRUKER KAPPA APEXII DUO DIFFRACTOMETER'
_computing_data_reduction 'BRUKER KAPPA APEXII DUO DIFFRACTOMETER'
_computing_molecular_graphics 'SIEMENS SHELXTL'
_computing_publication_material 'SIEMENS SHELXTL'
_computing_structure_refinement 'SHELXL-97 (Sheldrick, 2008)'
_computing_structure_solution 'SHELXS-97 (Sheldrick, 2008)'
_diffrn_ambient_temperature 296(2)
_diffrn_measured_fraction_theta_full 0.993
_diffrn_measured_fraction_theta_max 0.993
_diffrn_measurement_device_type 'BRUKER KAPPA APEXII DUO DIFFRACTOMETER'
_diffrn_measurement_method 'PHI & OMEGA SCAN'
_diffrn_radiation_monochromator graphite
_diffrn_radiation_source 'fine-focus sealed tube'
_diffrn_radiation_type MoK\a
_diffrn_radiation_wavelength 0.71073
_diffrn_reflns_av_R_equivalents 0.0607
_diffrn_reflns_av_sigmaI/netI 0.0490
_diffrn_reflns_limit_h_max 7
_diffrn_reflns_limit_h_min -9
_diffrn_reflns_limit_k_max 13
_diffrn_reflns_limit_k_min -13
_diffrn_reflns_limit_l_max 18
_diffrn_reflns_limit_l_min -17
_diffrn_reflns_number 9494
_diffrn_reflns_theta_full 25.25
_diffrn_reflns_theta_max 25.25
_diffrn_reflns_theta_min 2.23
_exptl_absorpt_coefficient_mu 0.052
_exptl_absorpt_correction_T_max 0.7456
_exptl_absorpt_correction_T_min 0.6561
_exptl_absorpt_correction_type multi-scan
_exptl_crystal_colour colourless
_exptl_crystal_density_diffrn 1.128
_exptl_crystal_density_method 'not measured'
_exptl_crystal_description block
_exptl_crystal_F_000 488
_exptl_crystal_size_max 0.50
_exptl_crystal_size_mid 0.30
_exptl_crystal_size_min 0.20
_refine_diff_density_max 0.206
_refine_diff_density_min -0.202
_refine_diff_density_rms 0.035
_refine_ls_extinction_method none
_refine_ls_goodness_of_fit_ref 1.038
_refine_ls_hydrogen_treatment riding
_refine_ls_matrix_type full
_refine_ls_number_parameters 172
_refine_ls_number_reflns 2481
_refine_ls_number_restraints 0
_refine_ls_restrained_S_all 1.038
_refine_ls_R_factor_all 0.0596
_refine_ls_R_factor_gt 0.0493
_refine_ls_shift/su_max 0.001
_refine_ls_shift/su_mean 0.000
_refine_ls_structure_factor_coef Fsqd
_refine_ls_weighting_details 'calc w=1/[\s^2^(Fo^2^)+(0.0676P)^2^+0.3550P] where P=(Fo^2^+2Fc^2^)/3'
_refine_ls_weighting_scheme calc
_refine_ls_wR_factor_gt 0.1294
_refine_ls_wR_factor_ref 0.1401
_reflns_number_gt 2052
_reflns_number_total 2481
_reflns_threshold_expression >2sigma(I)
_cod_data_source_file om300129t_si_001.cif
_cod_data_source_block 4a
_cod_depositor_comments
;
The following automatic conversions were performed:

'_symmetry_cell_setting' value 'Monoclinic' changed to 'monoclinic'
according to /home/saulius/struct/CIF-dictionaries/cif_core.dic
dictionary named 'cif_core.dic' version 2.4.1 from 2010-06-29.

Automatic conversion script
Id: cif_fix_values 1715 2011-07-08 13:25:40Z adriana 
;
_cod_original_sg_symbol_H-M P2(1)/n
_cod_database_code 4078117

loop_
_symmetry_equiv_pos_as_xyz
'x, y, z'
'-x+1/2, y+1/2, -z+1/2'
'-x, -y, -z'
'x-1/2, -y-1/2, z-1/2'

loop_
_atom_site_label
_atom_site_type_symbol
_atom_site_fract_x
_atom_site_fract_y
_atom_site_fract_z
_atom_site_U_iso_or_equiv
_atom_site_adp_type
_atom_site_occupancy
_atom_site_symmetry_multiplicity
_atom_site_calc_flag
_atom_site_refinement_flags
C1 C 0.07036(17) 0.23518(12) 0.58198(9) 0.0299(3) Uani 1 1 d .
C2 C 0.21138(17) 0.24651(12) 0.65580(9) 0.0318(3) Uani 1 1 d .
C11 C 0.1550(2) 0.26985(13) 0.49321(9) 0.0384(4) Uani 1 1 d .
C12 C 0.0270(3) 0.26224(17) 0.41998(10) 0.0551(5) Uani 1 1 d .
H12A H 0.0817 0.2836 0.3678 0.083 Uiso 1 1 calc R
H12B H -0.0656 0.3162 0.4302 0.083 Uiso 1 1 calc R
H12C H -0.0159 0.1822 0.4157 0.083 Uiso 1 1 calc R
C13 C 0.2327(2) 0.39400(14) 0.50536(11) 0.0475(4) Uani 1 1 d .
H13A H 0.1999 0.4589 0.4720 0.057 Uiso 1 1 calc R
C14 C 0.3490(2) 0.40307(15) 0.56612(11) 0.0511(5) Uani 1 1 d .
H14A H 0.4050 0.4742 0.5787 0.061 Uiso 1 1 calc R
C15 C 0.38382(19) 0.28713(15) 0.61394(10) 0.0438(4) Uani 1 1 d .
H15A H 0.4762 0.2955 0.6560 0.053 Uiso 1 1 calc R
C16 C 0.3099(2) 0.18798(14) 0.48380(10) 0.0443(4) Uani 1 1 d .
H16A H 0.3212 0.1358 0.4381 0.053 Uiso 1 1 calc R
C17 C 0.4260(2) 0.19643(16) 0.54478(11) 0.0481(4) Uani 1 1 d .
H17A H 0.5251 0.1510 0.5456 0.058 Uiso 1 1 calc R
B3 B 0.0470(2) 0.35355(14) 0.65529(11) 0.0363(4) Uani 1 1 d .
H3 H 0.0610 0.4491 0.6407 0.044 Uiso 1 1 calc R
B4 B -0.1306(2) 0.27242(15) 0.61889(12) 0.0391(4) Uani 1 1 d .
H4 H -0.2299 0.3145 0.5790 0.047 Uiso 1 1 calc R
B5 B -0.0722(2) 0.12062(15) 0.60297(11) 0.0369(4) Uani 1 1 d .
H5 H -0.1343 0.0667 0.5530 0.044 Uiso 1 1 calc R
B6 B 0.1434(2) 0.10094(14) 0.62901(10) 0.0322(4) Uani 1 1 d .
H6 H 0.2200 0.0320 0.5975 0.039 Uiso 1 1 calc R
B7 B 0.1251(2) 0.29364(16) 0.75156(11) 0.0409(4) Uani 1 1 d .
H7 H 0.1933 0.3495 0.7984 0.049 Uiso 1 1 calc R
B8 B -0.0990(2) 0.30639(16) 0.72973(12) 0.0441(4) Uani 1 1 d .
H8 H -0.1802 0.3702 0.7638 0.053 Uiso 1 1 calc R
B9 B -0.1766(2) 0.16386(17) 0.69876(13) 0.0440(5) Uani 1 1 d .
H9 H -0.3080 0.1361 0.7121 0.053 Uiso 1 1 calc R
B10 B -0.0050(2) 0.06138(15) 0.70445(11) 0.0390(4) Uani 1 1 d .
H10 H -0.0258 -0.0324 0.7224 0.047 Uiso 1 1 calc R
B11 B 0.1833(2) 0.14190(15) 0.73529(11) 0.0379(4) Uani 1 1 d .
H11 H 0.2891 0.1019 0.7719 0.046 Uiso 1 1 calc R
B12 B -0.0176(2) 0.17676(16) 0.78112(12) 0.0439(4) Uani 1 1 d .
H12 H -0.0447 0.1573 0.8483 0.053 Uiso 1 1 calc R

loop_
_atom_site_aniso_label
_atom_site_aniso_U_11
_atom_site_aniso_U_22
_atom_site_aniso_U_33
_atom_site_aniso_U_23
_atom_site_aniso_U_13
_atom_site_aniso_U_12
C1 0.0302(7) 0.0286(7) 0.0307(7) 0.0015(5) -0.0032(6) -0.0022(5)
C2 0.0305(7) 0.0321(7) 0.0325(7) -0.0015(6) -0.0027(6) -0.0023(6)
C11 0.0454(9) 0.0386(8) 0.0311(8) 0.0036(6) 0.0024(7) -0.0060(7)
C12 0.0676(12) 0.0624(11) 0.0352(9) 0.0066(8) -0.0086(8) -0.0044(9)
C13 0.0593(11) 0.0391(9) 0.0445(9) 0.0081(7) 0.0108(8) -0.0101(8)
C14 0.0542(10) 0.0453(9) 0.0541(10) -0.0024(8) 0.0125(8) -0.0223(8)
C15 0.0312(8) 0.0533(9) 0.0468(9) -0.0041(7) 0.0000(7) -0.0111(7)
C16 0.0487(9) 0.0449(9) 0.0396(8) -0.0025(7) 0.0148(7) -0.0057(7)
C17 0.0352(8) 0.0566(10) 0.0528(10) -0.0007(8) 0.0125(8) -0.0028(7)
B3 0.0402(9) 0.0293(8) 0.0394(9) -0.0016(7) 0.0011(7) 0.0035(7)
B4 0.0301(8) 0.0391(9) 0.0481(10) 0.0056(8) 0.0006(8) 0.0032(7)
B5 0.0331(9) 0.0335(8) 0.0440(9) 0.0024(7) -0.0013(7) -0.0068(7)
B6 0.0337(8) 0.0275(8) 0.0355(8) 0.0004(6) 0.0014(7) 0.0011(6)
B7 0.0500(10) 0.0398(9) 0.0329(9) -0.0052(7) 0.0007(8) 0.0012(8)
B8 0.0467(10) 0.0400(9) 0.0460(10) 0.0008(8) 0.0121(8) 0.0113(8)
B9 0.0353(9) 0.0428(10) 0.0543(11) 0.0080(8) 0.0114(8) 0.0004(8)
B10 0.0424(10) 0.0327(8) 0.0421(9) 0.0065(7) 0.0065(8) -0.0001(7)
B11 0.0413(9) 0.0390(9) 0.0334(8) 0.0042(7) -0.0021(7) 0.0044(7)
B12 0.0524(11) 0.0423(10) 0.0371(9) 0.0046(7) 0.0110(8) 0.0069(8)

loop_
_atom_type_symbol
_atom_type_description
_atom_type_scat_dispersion_real
_atom_type_scat_dispersion_imag
_atom_type_scat_source
C C 0.0033 0.0016 'International Tables Vol C Tables 4.2.6.8 and 6.1.1.4'
H H 0.0000 0.0000 'International Tables Vol C Tables 4.2.6.8 and 6.1.1.4'
B B 0.0013 0.0007 'International Tables Vol C Tables 4.2.6.8 and 6.1.1.4'

loop_
_geom_angle_atom_site_label_1
_geom_angle_atom_site_label_2
_geom_angle_atom_site_label_3
_geom_angle
C2 C1 C11 108.73(11)
C2 C1 B5 111.32(11)
C11 C1 B5 128.33(12)
C2 C1 B4 111.29(11)
C11 C1 B4 128.37(12)
B5 C1 B4 61.59(9)
C2 C1 B3 62.89(9)
C11 C1 B3 115.67(11)
B5 C1 B3 111.01(11)
B4 C1 B3 60.08(9)
C2 C1 B6 63.00(8)
C11 C1 B6 115.76(11)
B5 C1 B6 59.94(9)
B4 C1 B6 110.86(11)
B3 C1 B6 113.68(10)
C15 C2 C1 108.13(11)
C15 C2 B11 127.82(12)
C1 C2 B11 112.14(11)
C15 C2 B7 128.10(12)
C1 C2 B7 112.20(11)
B11 C2 B7 61.76(10)
C15 C2 B3 115.72(12)
C1 C2 B3 63.22(9)
B11 C2 B3 111.41(11)
B7 C2 B3 60.30(9)
C15 C2 B6 115.18(11)
C1 C2 B6 63.18(8)
B11 C2 B6 60.33(9)
B7 C2 B6 111.52(11)
B3 C2 B6 114.07(11)
C12 C11 C13 113.85(13)
C12 C11 C16 114.34(13)
C13 C11 C16 103.93(13)
C12 C11 C1 111.55(12)
C13 C11 C1 106.33(12)
C16 C11 C1 106.10(12)
C14 C13 C11 115.63(14)
C13 C14 C15 114.24(14)
C14 C15 C17 104.82(14)
C14 C15 C2 107.50(13)
C17 C15 C2 107.37(12)
C17 C16 C11 115.49(14)
C16 C17 C15 114.26(15)
B8 B3 B4 62.06(11)
B8 B3 B7 61.94(11)
B4 B3 B7 110.53(13)
B8 B3 C2 106.29(12)
B4 B3 C2 103.22(11)
B7 B3 C2 59.19(9)
B8 B3 C1 106.62(12)
B4 B3 C1 59.16(9)
B7 B3 C1 103.65(11)
C2 B3 C1 53.89(8)
C1 B4 B3 60.76(9)
C1 B4 B5 59.16(9)
B3 B4 B5 109.59(11)
C1 B4 B9 105.21(11)
B3 B4 B9 106.85(12)
B5 B4 B9 60.19(10)
C1 B4 B8 104.94(11)
B3 B4 B8 58.27(10)
B5 B4 B8 107.79(12)
B9 B4 B8 59.38(10)
C1 B5 B6 60.91(9)
C1 B5 B4 59.25(9)
B6 B5 B4 109.73(11)
C1 B5 B9 105.21(12)
B6 B5 B9 106.80(12)
B4 B5 B9 60.10(10)
C1 B5 B10 104.92(11)
B6 B5 B10 58.26(9)
B4 B5 B10 107.53(12)
B9 B5 B10 59.17(10)
B10 B6 B5 62.28(10)
B10 B6 B11 61.97(10)
B5 B6 B11 110.54(12)
B10 B6 C2 106.13(11)
B5 B6 C2 103.21(11)
B11 B6 C2 58.79(9)
B10 B6 C1 106.63(11)
B5 B6 C1 59.15(8)
B11 B6 C1 103.21(11)
C2 B6 C1 53.82(7)
C2 B7 B3 60.51(9)
C2 B7 B11 58.83(9)
B3 B7 B11 109.20(12)
C2 B7 B12 104.70(12)
B3 B7 B12 106.80(13)
B11 B7 B12 60.04(10)
C2 B7 B8 104.47(12)
B3 B7 B8 58.24(10)
B11 B7 B8 107.54(13)
B12 B7 B8 59.45(10)
B3 B8 B9 108.53(13)
B3 B8 B12 108.59(13)
B9 B8 B12 60.66(10)
B3 B8 B7 59.82(10)
B9 B8 B7 108.28(12)
B12 B8 B7 60.09(10)
B3 B8 B4 59.67(10)
B9 B8 B4 60.04(10)
B12 B8 B4 108.18(13)
B7 B8 B4 107.02(12)
B10 B9 B8 108.08(13)
B10 B9 B4 108.46(12)
B8 B9 B4 60.58(10)
B10 B9 B5 60.74(10)
B8 B9 B5 108.35(12)
B4 B9 B5 59.70(10)
B10 B9 B12 59.53(10)
B8 B9 B12 59.72(10)
B4 B9 B12 107.87(12)
B5 B9 B12 107.84(12)
B6 B10 B12 108.80(12)
B6 B10 B9 108.52(12)
B12 B10 B9 60.85(11)
B6 B10 B11 59.74(9)
B12 B10 B11 60.10(10)
B9 B10 B11 108.18(12)
B6 B10 B5 59.46(9)
B12 B10 B5 108.37(12)
B9 B10 B5 60.10(10)
B11 B10 B5 106.62(11)
C2 B11 B6 60.88(9)
C2 B11 B7 59.41(9)
B6 B11 B7 110.05(12)
C2 B11 B12 105.29(11)
B6 B11 B12 106.95(12)
B7 B11 B12 60.23(10)
C2 B11 B10 104.92(11)
B6 B11 B10 58.29(9)
B7 B11 B10 107.86(12)
B12 B11 B10 59.27(10)
B10 B12 B8 108.08(13)
B10 B12 B11 60.63(10)
B8 B12 B11 108.10(13)
B10 B12 B7 108.55(12)
B8 B12 B7 60.46(10)
B11 B12 B7 59.73(10)
B10 B12 B9 59.62(10)
B8 B12 B9 59.62(10)
B11 B12 B9 107.64(12)
B7 B12 B9 107.76(12)

loop_
_geom_bond_atom_site_label_1
_geom_bond_atom_site_label_2
_geom_bond_distance
C1 C2 1.5987(18)
C1 C11 1.5990(19)
C1 B5 1.737(2)
C1 B4 1.738(2)
C1 B3 1.767(2)
C1 B6 1.767(2)
C2 C15 1.579(2)
C2 B11 1.728(2)
C2 B7 1.738(2)
C2 B3 1.761(2)
C2 B6 1.765(2)
C11 C12 1.521(2)
C11 C13 1.529(2)
C11 C16 1.531(2)
C13 C14 1.317(2)
C14 C15 1.523(2)
C15 C17 1.526(2)
C16 C17 1.318(2)
B3 B8 1.729(3)
B3 B4 1.755(2)
B3 B7 1.758(2)
B4 B5 1.779(2)
B4 B9 1.786(3)
B4 B8 1.796(3)
B5 B6 1.751(2)
B5 B9 1.788(3)
B5 B10 1.799(2)
B6 B10 1.729(2)
B6 B11 1.755(2)
B7 B11 1.779(2)
B7 B12 1.788(3)
B7 B8 1.794(3)
B8 B9 1.774(3)
B8 B12 1.776(2)
B9 B10 1.771(2)
B9 B12 1.793(3)
B10 B12 1.769(3)
B10 B11 1.794(2)
B11 B12 1.784(3)
